data_7249788
loop_
_publ_author_name
'Toynton, Arthur'
'Ferrins, Lori'
'Newson, Harriet'
'Sykes, Melissa'
'Varghese, Swapna'
'Nguyen, Nghi'
'Russell, Stephanie'
'Rahmani, Rapha\"el'
'Cheang, Jeremy'
'Flematti, Gavin'
'Skelton, Brian W.'
'Zulfiqar, Bilal'
'Avery, Vicky Mary'
'Baell, Jonathan Bayldon'
'Piggott, Matthew'

_publ_section_title
;
 Heterocyclic Core Modifications in Trypanosomacidal
 2-[(Phenylheteroaryl)ethyl]ureas
;
_journal_name_full 'RSC Medicinal Chemistry'
_journal_paper_doi 10.1039/D4MD00764F
_journal_year 2025
_chemical_formula_moiety 'C14 H19 N5 O2'
_chemical_formula_sum 'C14 H19 N5 O2'
_chemical_formula_weight 289.34
_space_group_IT_number 14
_space_group_name_Hall '-P 2ybc'
_space_group_name_H-M_alt 'P 1 21/c 1'
_symmetry_cell_setting monoclinic
_symmetry_Int_Tables_number 14
_symmetry_space_group_name_Hall '-P 2ybc'
_symmetry_space_group_name_H-M 'P 1 21/c 1'
_atom_sites_solution_hydrogens mixed
_audit_block_doi 10.5517/ccdc.csd.cc1zznvg
_audit_creation_date 2018-06-01T17:49:19-00:00
_audit_creation_method 'WinGX routine CIF_UPDATE'
_audit_update_record
;
2018-06-01 deposited with the CCDC.	2025-01-15 downloaded from the CCDC.
;
_cell_angle_alpha 90
_cell_angle_beta 108.077(5)
_cell_angle_gamma 90
_cell_formula_units_Z 4
_cell_length_a 13.8479(6)
_cell_length_b 11.5901(4)
_cell_length_c 9.8993(4)
_cell_measurement_reflns_used 4916
_cell_measurement_temperature 100(2)
_cell_measurement_theta_max 32.1913
_cell_measurement_theta_min 2.7831
_cell_volume 1510.40(11)
_computing_cell_refinement
;
        CrysAlisPro, Agilent Technologies, Version 1.171.35.21 
;
_computing_data_collection
;
        CrysAlisPro, Agilent Technologies, Version 1.171.35.21 
;
_computing_data_reduction
;
        CrysAlisPro, Agilent Technologies, Version 1.171.35.21 
;
_computing_molecular_graphics 'Diamond (Brandenburg, K., (1999)'
_computing_publication_material 'WinGX Farrugia, L. J. (1999)'
_computing_structure_refinement 'SHELXL-2017/1 (Sheldrick, 2017)'
_computing_structure_solution 'SIR92 (Altomare et al., 1994)'
_diffrn_ambient_temperature 100(2)
_diffrn_detector_area_resol_mean 16.0009
_diffrn_measured_fraction_theta_full 0.999
_diffrn_measured_fraction_theta_max 0.931
_diffrn_measurement_device_type 'Oxford Diffraction Xcalibur diffractometer'
_diffrn_measurement_method '\w scans'
_diffrn_orient_matrix_UB_11 0.0256799
_diffrn_orient_matrix_UB_12 -0.0531372
_diffrn_orient_matrix_UB_13 0.0212264
_diffrn_orient_matrix_UB_21 -0.046017
_diffrn_orient_matrix_UB_22 -0.0302137
_diffrn_orient_matrix_UB_23 -0.0317424
_diffrn_orient_matrix_UB_31 0.0114305
_diffrn_orient_matrix_UB_32 -0.0025211
_diffrn_orient_matrix_UB_33 -0.0650056
_diffrn_radiation_monochromator graphite
_diffrn_radiation_type MoK\a
_diffrn_radiation_wavelength 0.71073
_diffrn_reflns_av_R_equivalents 0.034
_diffrn_reflns_av_unetI/netI 0.0977
_diffrn_reflns_Laue_measured_fraction_full 0.999
_diffrn_reflns_Laue_measured_fraction_max 0.931
_diffrn_reflns_limit_h_max 20
_diffrn_reflns_limit_h_min -11
_diffrn_reflns_limit_k_max 17
_diffrn_reflns_limit_k_min -14
_diffrn_reflns_limit_l_max 14
_diffrn_reflns_limit_l_min -14
_diffrn_reflns_number 16149
_diffrn_reflns_point_group_measured_fraction_full 0.999
_diffrn_reflns_point_group_measured_fraction_max 0.931
_diffrn_reflns_theta_full 25.242
_diffrn_reflns_theta_max 32.263
_diffrn_reflns_theta_min 2.788
_exptl_absorpt_coefficient_mu 0.089
_exptl_absorpt_correction_T_max 1
_exptl_absorpt_correction_T_min 0.97156
_exptl_absorpt_correction_type multi-scan
_exptl_absorpt_process_details
;
        CrysAlisPro, Agilent Technologies, Version 1.171.35.21 
;
_exptl_crystal_colour colourless
_exptl_crystal_density_diffrn 1.272
_exptl_crystal_description block
_exptl_crystal_F_000 616
_exptl_crystal_size_max 0.41
_exptl_crystal_size_mid 0.21
_exptl_crystal_size_min 0.16
_refine_diff_density_max 0.353
_refine_diff_density_min -0.194
_refine_diff_density_rms 0.047
_refine_ls_extinction_method none
_refine_ls_goodness_of_fit_ref 1.03
_refine_ls_hydrogen_treatment mixed
_refine_ls_matrix_type full
_refine_ls_number_parameters 197
_refine_ls_number_reflns 4989
_refine_ls_number_restraints 1
_refine_ls_restrained_S_all 1.029
_refine_ls_R_factor_all 0.0601
_refine_ls_R_factor_gt 0.0457
_refine_ls_shift/su_max 0
_refine_ls_shift/su_mean 0
_refine_ls_structure_factor_coef Fsqd
_refine_ls_weighting_details 'w=1/[\s^2^(Fo^2^)+(0.0483P)^2^+0.3010P] where P=(Fo^2^+2Fc^2^)/3'
_refine_ls_weighting_scheme calc
_refine_ls_wR_factor_gt 0.1035
_refine_ls_wR_factor_ref 0.1124
_reflns_Friedel_coverage 0
_reflns_number_gt 3987
_reflns_number_total 4989
_reflns_threshold_expression 'I > 2\s(I)'
_cod_data_source_file d4md00764f2.cif
_cod_data_source_block at1128
_cod_original_sg_symbol_H-M 'P 21/c'
_cod_database_code 7249788

loop_
_symmetry_equiv_pos_as_xyz
'x, y, z'
'-x, y+1/2, -z+1/2'
'-x, -y, -z'
'x, -y-1/2, z-1/2'

loop_
_atom_site_label
_atom_site_type_symbol
_atom_site_fract_x
_atom_site_fract_y
_atom_site_fract_z
_atom_site_U_iso_or_equiv
_atom_site_adp_type
_atom_site_occupancy
_atom_site_site_symmetry_order
_atom_site_calc_flag
_atom_site_refinement_flags_posn
_atom_site_refinement_flags_adp
_atom_site_refinement_flags_occupancy
_atom_site_disorder_assembly
_atom_site_disorder_group
C1 C 0.14721(8) 0.48200(8) 0.59458(10) 0.01726(19) Uani 1 1 d . . . . .
C11 C 0.12116(8) 0.55166(9) 0.70222(11) 0.0190(2) Uani 1 1 d . . . . .
C12 C 0.03871(8) 0.52159(9) 0.74770(11) 0.0212(2) Uani 1 1 d . . . . .
H12 H -0.00144 0.456084 0.70846 0.025 Uiso 1 1 calc R U . . .
C13 C 0.01551(9) 0.58771(11) 0.85053(12) 0.0281(2) Uani 1 1 d . . . . .
H13 H -0.040558 0.567282 0.881671 0.034 Uiso 1 1 calc R U . . .
C14 C 0.07398(10) 0.68350(11) 0.90788(13) 0.0333(3) Uani 1 1 d . . . . .
H14 H 0.057946 0.728441 0.978294 0.04 Uiso 1 1 calc R U . . .
C15 C 0.15577(10) 0.71371(11) 0.86254(14) 0.0326(3) Uani 1 1 d . . . . .
H15 H 0.195712 0.779333 0.901908 0.039 Uiso 1 1 calc R U . . .
C16 C 0.17937(9) 0.64819(10) 0.75971(12) 0.0259(2) Uani 1 1 d . . . . .
H16 H 0.235274 0.669189 0.728495 0.031 Uiso 1 1 calc R U . . .
N2 N 0.11710(7) 0.37319(7) 0.56336(9) 0.01755(17) Uani 1 1 d . . . . .
N3 N 0.15939(6) 0.34832(7) 0.46299(9) 0.01714(17) Uani 1 1 d . . . . .
C31 C 0.15670(8) 0.23359(9) 0.40210(11) 0.0201(2) Uani 1 1 d . . . . .
H31A H 0.16907 0.239264 0.30905 0.024 Uiso 1 1 calc R U . . .
H31B H 0.088677 0.199103 0.386319 0.024 Uiso 1 1 calc R U . . .
C32 C 0.23747(8) 0.15630(9) 0.50160(11) 0.0185(2) Uani 1 1 d . . . . .
H32A H 0.222666 0.147514 0.592687 0.022 Uiso 1 1 calc R U . . .
H32B H 0.234626 0.078821 0.458441 0.022 Uiso 1 1 calc R U . . .
N33 N 0.33842(7) 0.20345(8) 0.52890(9) 0.01761(17) Uani 1 1 d D . . . .
C34 C 0.38086(8) 0.26946(8) 0.64555(10) 0.01644(19) Uani 1 1 d . . . . .
O34 O 0.34639(6) 0.27873(7) 0.74454(7) 0.02104(17) Uani 1 1 d . . . . .
O35 O 0.46584(6) 0.31958(7) 0.63609(8) 0.02093(16) Uani 1 1 d . . . . .
C36 C 0.52708(8) 0.39617(10) 0.74991(11) 0.0226(2) Uani 1 1 d . . . . .
C37 C 0.57573(9) 0.32594(11) 0.88355(12) 0.0285(2) Uani 1 1 d . . . . .
H37A H 0.522615 0.294778 0.919493 0.043 Uiso 1 1 calc R U . . .
H37B H 0.62111 0.375534 0.956039 0.043 Uiso 1 1 calc R U . . .
H37C H 0.614793 0.262267 0.861223 0.043 Uiso 1 1 calc R U . . .
C38 C 0.60802(10) 0.44001(13) 0.68761(13) 0.0338(3) Uani 1 1 d . . . . .
H38A H 0.644167 0.374277 0.663719 0.051 Uiso 1 1 calc R U . . .
H38B H 0.656262 0.488996 0.757489 0.051 Uiso 1 1 calc R U . . .
H38C H 0.575657 0.484931 0.60158 0.051 Uiso 1 1 calc R U . . .
C39 C 0.46302(10) 0.49559(10) 0.77451(14) 0.0307(3) Uani 1 1 d . . . . .
H39A H 0.426444 0.531334 0.683249 0.046 Uiso 1 1 calc R U . . .
H39B H 0.507182 0.553017 0.836455 0.046 Uiso 1 1 calc R U . . .
H39C H 0.414099 0.466534 0.819696 0.046 Uiso 1 1 calc R U . . .
N4 N 0.21266(7) 0.43401(8) 0.43307(10) 0.02109(19) Uani 1 1 d . . . . .
N5 N 0.20574(7) 0.52055(8) 0.51647(10) 0.02168(19) Uani 1 1 d . . . . .
H33 H 0.3614(10) 0.2142(12) 0.4565(12) 0.028(4) Uiso 1 1 d D . . . .

loop_
_atom_site_aniso_label
_atom_site_aniso_U_11
_atom_site_aniso_U_22
_atom_site_aniso_U_33
_atom_site_aniso_U_23
_atom_site_aniso_U_13
_atom_site_aniso_U_12
C1 0.0165(4) 0.0167(4) 0.0169(4) 0.0022(3) 0.0028(4) 0.0016(4)
C11 0.0199(5) 0.0174(4) 0.0175(4) 0.0013(4) 0.0024(4) 0.0048(4)
C12 0.0196(5) 0.0234(5) 0.0189(5) 0.0024(4) 0.0033(4) 0.0057(4)
C13 0.0249(5) 0.0367(6) 0.0226(5) 0.0018(5) 0.0073(4) 0.0119(5)
C14 0.0348(7) 0.0352(6) 0.0265(6) -0.0081(5) 0.0047(5) 0.0147(5)
C15 0.0327(7) 0.0250(6) 0.0349(6) -0.0098(5) 0.0030(5) 0.0046(5)
C16 0.0260(5) 0.0210(5) 0.0287(5) -0.0037(4) 0.0054(4) 0.0008(4)
N2 0.0183(4) 0.0192(4) 0.0150(4) 0.0001(3) 0.0049(3) 0.0001(3)
N3 0.0174(4) 0.0187(4) 0.0155(4) 0.0007(3) 0.0054(3) 0.0005(3)
C31 0.0202(5) 0.0210(5) 0.0170(4) -0.0044(4) 0.0027(4) -0.0004(4)
C32 0.0200(5) 0.0167(4) 0.0180(4) -0.0027(4) 0.0048(4) -0.0013(4)
N33 0.0180(4) 0.0209(4) 0.0143(4) -0.0020(3) 0.0057(3) -0.0001(3)
C34 0.0172(4) 0.0165(4) 0.0152(4) 0.0009(3) 0.0045(3) 0.0011(4)
O34 0.0214(4) 0.0281(4) 0.0152(3) -0.0028(3) 0.0080(3) -0.0045(3)
O35 0.0190(4) 0.0274(4) 0.0178(3) -0.0042(3) 0.0078(3) -0.0059(3)
C36 0.0197(5) 0.0275(5) 0.0198(5) -0.0048(4) 0.0053(4) -0.0075(4)
C37 0.0204(5) 0.0402(7) 0.0225(5) 0.0002(5) 0.0030(4) -0.0027(5)
C38 0.0273(6) 0.0453(7) 0.0304(6) -0.0032(5) 0.0115(5) -0.0160(5)
C39 0.0312(6) 0.0247(6) 0.0350(6) -0.0068(5) 0.0084(5) -0.0051(5)
N4 0.0215(4) 0.0198(4) 0.0232(4) 0.0033(3) 0.0088(4) 0.0001(3)
N5 0.0230(4) 0.0185(4) 0.0252(4) 0.0021(3) 0.0098(4) 0.0002(3)

loop_
_atom_type_symbol
_atom_type_description
_atom_type_scat_dispersion_real
_atom_type_scat_dispersion_imag
_atom_type_scat_source
C C 0.0033 0.0016 'International Tables Vol C Tables 4.2.6.8 and 6.1.1.4'
H H 0 0 'International Tables Vol C Tables 4.2.6.8 and 6.1.1.4'
N N 0.0061 0.0033 'International Tables Vol C Tables 4.2.6.8 and 6.1.1.4'
O O 0.0106 0.006 'International Tables Vol C Tables 4.2.6.8 and 6.1.1.4'

loop_
_geom_angle_atom_site_label_1
_geom_angle_atom_site_label_2
_geom_angle_atom_site_label_3
_geom_angle
_geom_angle_site_symmetry_1
_geom_angle_site_symmetry_3
_geom_angle_publ_flag
N2 C1 N5 112.21(9) . . ?
N2 C1 C11 123.95(9) . . ?
N5 C1 C11 123.84(9) . . ?
C16 C11 C12 119.77(10) . . ?
C16 C11 C1 119.79(10) . . ?
C12 C11 C1 120.45(10) . . ?
C13 C12 C11 119.81(11) . . ?
C13 C12 H12 120.1 . . ?
C11 C12 H12 120.1 . . ?
C14 C13 C12 120.20(11) . . ?
C14 C13 H13 119.9 . . ?
C12 C13 H13 119.9 . . ?
C15 C14 C13 120.08(11) . . ?
C15 C14 H14 120 . . ?
C13 C14 H14 120 . . ?
C14 C15 C16 120.08(12) . . ?
C14 C15 H15 120 . . ?
C16 C15 H15 120 . . ?
C15 C16 C11 120.07(11) . . ?
C15 C16 H16 120 . . ?
C11 C16 H16 120 . . ?
N3 N2 C1 101.49(8) . . ?
N4 N3 N2 114.13(8) . . ?
N4 N3 C31 122.47(8) . . ?
N2 N3 C31 123.08(8) . . ?
N3 C31 C32 110.41(8) . . ?
N3 C31 H31A 109.6 . . ?
C32 C31 H31A 109.6 . . ?
N3 C31 H31B 109.6 . . ?
C32 C31 H31B 109.6 . . ?
H31A C31 H31B 108.1 . . ?
N33 C32 C31 111.73(8) . . ?
N33 C32 H32A 109.3 . . ?
C31 C32 H32A 109.3 . . ?
N33 C32 H32B 109.3 . . ?
C31 C32 H32B 109.3 . . ?
H32A C32 H32B 107.9 . . ?
C34 N33 C32 120.67(8) . . ?
C34 N33 H33 116.3(9) . . ?
C32 N33 H33 118.4(9) . . ?
O34 C34 O35 126.01(9) . . ?
O34 C34 N33 123.96(9) . . ?
O35 C34 N33 110.01(8) . . ?
C34 O35 C36 121.01(8) . . ?
O35 C36 C39 110.63(9) . . ?
O35 C36 C37 109.64(9) . . ?
C39 C36 C37 112.92(9) . . ?
O35 C36 C38 102.23(8) . . ?
C39 C36 C38 110.57(10) . . ?
C37 C36 C38 110.33(10) . . ?
C36 C37 H37A 109.5 . . ?
C36 C37 H37B 109.5 . . ?
H37A C37 H37B 109.5 . . ?
C36 C37 H37C 109.5 . . ?
H37A C37 H37C 109.5 . . ?
H37B C37 H37C 109.5 . . ?
C36 C38 H38A 109.5 . . ?
C36 C38 H38B 109.5 . . ?
H38A C38 H38B 109.5 . . ?
C36 C38 H38C 109.5 . . ?
H38A C38 H38C 109.5 . . ?
H38B C38 H38C 109.5 . . ?
C36 C39 H39A 109.5 . . ?
C36 C39 H39B 109.5 . . ?
H39A C39 H39B 109.5 . . ?
C36 C39 H39C 109.5 . . ?
H39A C39 H39C 109.5 . . ?
H39B C39 H39C 109.5 . . ?
N5 N4 N3 106.02(8) . . ?
N4 N5 C1 106.14(8) . . ?

loop_
_geom_bond_atom_site_label_1
_geom_bond_atom_site_label_2
_geom_bond_distance
_geom_bond_site_symmetry_2
_geom_bond_publ_flag
C1 N2 1.3340(13) . ?
C1 N5 1.3578(13) . ?
C1 C11 1.4683(14) . ?
C11 C16 1.3931(16) . ?
C11 C12 1.3952(15) . ?
C12 C13 1.3891(15) . ?
C12 H12 0.95 . ?
C13 C14 1.3875(19) . ?
C13 H13 0.95 . ?
C14 C15 1.387(2) . ?
C14 H14 0.95 . ?
C15 C16 1.3878(16) . ?
C15 H15 0.95 . ?
C16 H16 0.95 . ?
N2 N3 1.3320(11) . ?
N3 N4 1.3244(12) . ?
N3 C31 1.4557(13) . ?
C31 C32 1.5297(15) . ?
C31 H31A 0.99 . ?
C31 H31B 0.99 . ?
C32 N33 1.4463(13) . ?
C32 H32A 0.99 . ?
C32 H32B 0.99 . ?
N33 C34 1.3576(13) . ?
N33 H33 0.879(8) . ?
C34 O34 1.2206(11) . ?
C34 O35 1.3414(12) . ?
O35 C36 1.4777(13) . ?
C36 C39 1.5192(17) . ?
C36 C37 1.5210(16) . ?
C36 C38 1.5243(15) . ?
C37 H37A 0.98 . ?
C37 H37B 0.98 . ?
C37 H37C 0.98 . ?
C38 H38A 0.98 . ?
C38 H38B 0.98 . ?
C38 H38C 0.98 . ?
C39 H39A 0.98 . ?
C39 H39B 0.98 . ?
C39 H39C 0.98 . ?
N4 N5 1.3213(13) . ?

loop_
_geom_hbond_atom_site_label_D
_geom_hbond_atom_site_label_H
_geom_hbond_atom_site_label_A
_geom_hbond_distance_DH
_geom_hbond_distance_HA
_geom_hbond_distance_DA
_geom_hbond_angle_DHA
_geom_hbond_site_symmetry_A
_geom_hbond_publ_flag
N33 H33 O34 0.879(8) 2.044(10) 2.8586(11) 153.5(13) 4_565 yes
